data_2102514
loop_
_publ_author_name
'Prof. Clemente Dore Augusto'
'Prof. Marzotto Armando'

_publ_section_title
;
 30 Space-group corrections: two examples of false polymorphism and one
 of incorrect interpretation of the fine details of an IR spectrum
;
_journal_issue 3
_journal_name_full 'Acta Crystallographica Section B'
_journal_page_first 287
_journal_page_last 292
_journal_paper_doi 10.1107/S0108768104006391
_journal_volume 60
_journal_year 2004
_chemical_formula_moiety 'C32 H38 Ca N4 O12 S2'
_chemical_formula_sum 'C32 H38 Ca N4 O12 S2'
_chemical_formula_weight 774.88
_chemical_name_systematic
;
Calcium bis(phenxypenicillin) dihydrate
;
_space_group_IT_number 20
_symmetry_cell_setting orthorhombic
_symmetry_space_group_name_Hall 'C 2c 2'
_symmetry_space_group_name_H-M 'C 2 2 21'
_atom_sites_solution_hydrogens ' ?               '
_atom_sites_solution_primary ' ?               '
_atom_sites_solution_secondary ' ?               '
_cell_angle_alpha 90
_cell_angle_beta 90
_cell_angle_gamma 90
_cell_formula_units_Z 4
_cell_length_a 19.036(10)
_cell_length_b 6.508(2)
_cell_length_c 29.178(18)
_cell_measurement_temperature 0
_cell_volume 3615(3)
_computing_publication_material 'PLATON (Spek, 1990)'
_diffrn_radiation_type MoK\\a
_diffrn_radiation_wavelength 0.71070
_diffrn_reflns_reduction_process
;
 ?
;
_exptl_absorpt_coefficient_mu 0.353
_exptl_absorpt_correction_type ' ?               '
_exptl_crystal_colour ' ?               '
_exptl_crystal_density_diffrn 1.353
_exptl_crystal_density_method 'nt Measured'
_exptl_crystal_description ' ?               '
_exptl_crystal_F_000 1472
_refine_ls_abs_structure_details 'Flack H.D. (1983), Acta Cryst. A39, 876-881'
_refine_ls_extinction_method ' ?               '
_refine_ls_hydrogen_treatment 'see text         '
_refine_ls_number_restraints 0
_refine_ls_weighting_scheme ?
_cod_data_source_file bs0022.cif
_cod_data_source_block 6
_cod_depositor_comments
;
The following automatic conversions were performed:
'_symmetry_cell_setting' value 'Orthorhombic' changed to 'orthorhombic'
according to '/home/saulius/struct/CIF-dictionaries/cif_core.dic'
dictionary named 'cif_core.dic' version 2.4.1 from 2010-06-29.

Automatic conversion script
Id: cif_fix_enum 1527 2010-12-29 10:47:43Z saulius 

The following automatic conversions were performed:

'_symmetry_cell_setting' value 'Orthorhombic' changed to
'orthorhombic' according to
/home/saulius/struct/CIF-dictionaries/cif_core.dic dictionary named
'cif_core.dic' version 2.4.1 from 2010-06-29.

Automatic conversion script
Id: cif_fix_values 1715 2011-07-08 13:25:40Z adriana 
;
_cod_database_code 2102514

loop_
_symmetry_equiv_pos_as_xyz
x,y,z
-x,-y,1/2+z
x,-y,-z
-x,y,1/2-z
1/2+x,1/2+y,z
1/2-x,1/2-y,1/2+z
1/2+x,1/2-y,-z
1/2-x,1/2+y,1/2-z

loop_
_atom_site_label
_atom_site_fract_x
_atom_site_fract_y
_atom_site_fract_z
_atom_site_U_iso_or_equiv
_atom_site_thermal_displace_type
_atom_site_occupancy
_atom_site_type_symbol
Ca1 0.572 0.5 0 0.02 Uiso 1 Ca
S1 0.40325 0.65975 0.12550 0.02 Uiso 1 S
O1 0.58275 0.18975 -0.04250 0.02 Uiso 1 O
O3 0.23325 0.37175 0.053 0.02 Uiso 1 O
O4 0.494 0.361 0.05 0.02 Uiso 1 O
O5 0.476 0.0435 0.0735 0.02 Uiso 1 O
O6 0.166 0.889 0.0465 0.02 Uiso 1 O
O7 0.1845 0.901 0.1675 0.02 Uiso 1 O
N1 0.35425 0.43975 0.0575 0.02 Uiso 1 N
N2 0.258 0.817 0.091 0.02 Uiso 1 N
C1 0.38625 0.38175 0.1375 0.02 Uiso 1 C
C2 0.38575 0.28425 0.086 0.02 Uiso 1 C
C3 0.37425 0.65325 0.0655 0.02 Uiso 1 C
C4 0.297 0.714 0.055 0.02 Uiso 1 C
C5 0.28375 0.47725 0.054 0.02 Uiso 1 C
C6 0.4465 0.301 0.1675 0.02 Uiso 1 C
C7 0.315 0.356 0.16 0.02 Uiso 1 C
C8 0.45825 0.21975 0.0685 0.02 Uiso 1 C
C9 0.19425 0.89275 0.086 0.02 Uiso 1 C
C10 0.1605 0.9795 0.1285 0.02 Uiso 1 C
C11 0.15725 0.71975 0.1815 0.02 Uiso 1 C
C12 0.177 0.653 0.2225 0.02 Uiso 1 C
C13 0.152 0.471 0.24 0.02 Uiso 1 C
C14 0.107 0.353 0.2145 0.02 Uiso 1 C
C15 0.08725 0.41675 0.1755 0.02 Uiso 1 C
C16 0.11325 0.59525 0.154 0.02 Uiso 1 C

loop_
_atom_type_symbol
_atom_type_description
_atom_type_scat_dispersion_real
_atom_type_scat_dispersion_imag
_atom_type_scat_source
S S 0.1246 0.1234 'International Tables Vol C Tables 4.2.6.8 and 6.1.1.4'
O O 0.0106 0.0060 'International Tables Vol C Tables 4.2.6.8 and 6.1.1.4'
N N 0.0061 0.0033 'International Tables Vol C Tables 4.2.6.8 and 6.1.1.4'
Ca Ca 0.2262 0.3064 'International Tables Vol C Tables 4.2.6.8 and 6.1.1.4'
C C 0.0033 0.0016 'International Tables Vol C Tables 4.2.6.8 and 6.1.1.4'

loop_
_geom_angle_atom_site_label_1
_geom_angle_atom_site_label_2
_geom_angle_atom_site_label_3
_geom_angle_site_symmetry_1
_geom_angle_site_symmetry_3
_geom_angle
_geom_angle_publ_flag
O1 Ca1 O4 . . 93.04 y
O1 Ca1 O1 . 3_565 170.13 y
O1 Ca1 O4 . 3_565 93.41 y
O1 Ca1 O6 . 5_545 88.55 y
O1 Ca1 O6 . 7_565 83.96 y
O1 Ca1 O4 3_565 . 93.41 y
O4 Ca1 O4 . 3_565 98.28 y
O4 Ca1 O6 . 5_545 90.26 y
O4 Ca1 O6 . 7_565 171.12 y
O1 Ca1 O4 3_565 3_565 93.04 y
O1 Ca1 O6 3_565 5_545 83.96 y
O1 Ca1 O6 3_565 7_565 88.55 y
O4 Ca1 O6 3_565 5_545 171.12 y
O4 Ca1 O6 3_565 7_565 90.26 y
O6 Ca1 O6 5_545 7_565 81.33 y
C1 S1 C3 . . 95.98 y
Ca1 O4 C8 . . 156.36 y
Ca1 O6 C9 5_455 . 146.71 y
C10 O7 C11 . . 117.55 y
C2 N1 C3 . . 117.9 y
C2 N1 C5 . . 125.23 y
C3 N1 C5 . . 95.63 y
C4 N2 C9 . . 124.33 y
S1 C1 C2 . . 101.82 y
S1 C1 C6 . . 107.96 y
S1 C1 C7 . . 110.04 y
C2 C1 C6 . . 113.35 n
C2 C1 C7 . . 110.53 n
C6 C1 C7 . . 112.55 n
N1 C2 C1 . . 105.13 y
N1 C2 C8 . . 112.06 y
C1 C2 C8 . . 114.13 n
S1 C3 N1 . . 104.65 y
S1 C3 C4 . . 117.83 y
N1 C3 C4 . . 87.93 y
N2 C4 C3 . . 117.35 y
N2 C4 C5 . . 112.76 y
C3 C4 C5 . . 84.57 n
O3 C5 N1 . . 134.13 y
O3 C5 C4 . . 134.84 y
N1 C5 C4 . . 90.93 y
O4 C8 O5 . . 126.36 y
O4 C8 C2 . . 115.36 y
O5 C8 C2 . . 118.28 y
O6 C9 N2 . . 118.84 y
O6 C9 C10 . . 124.94 y
N2 C9 C10 . . 116.22 y
O7 C10 C9 . . 114.48 y
O7 C11 C12 . . 116.7 y
O7 C11 C16 . . 123.74 y
C12 C11 C16 . . 119.44 n
C11 C12 C13 . . 121.25 n
C12 C13 C14 . . 119.84 n
C13 C14 C15 . . 119.29 n
C14 C15 C16 . . 124.38 n
C11 C16 C15 . . 115.3 n

loop_
_geom_bond_atom_site_label_1
_geom_bond_atom_site_label_2
_geom_bond_distance
_geom_bond_publ_flag
Ca1 O1 2.3783 y
Ca1 O4 2.2697 y
S1 C1 1.871 y
S1 C3 1.8361 y
O3 C5 1.1817 y
O4 C8 1.2647 y
O5 C8 1.2046 y
O6 C9 1.2721 y
O7 C10 1.3284 y
O7 C11 1.3518 y
N1 C2 1.4406 y
N1 C3 1.4595 y
N1 C5 1.3679 y
N2 C4 1.4505 y
N2 C9 1.318 y
C1 C2 1.6312 n
C1 C6 1.5355 n
C1 C7 1.5161 n
C2 C8 1.5302 n
C3 C4 1.5533 n
C4 C5 1.5616 n
C9 C10 1.5064 n
C11 C12 1.3271 n
C11 C16 1.4149 n
C12 C13 1.3748 n
C13 C14 1.3701 n
C14 C15 1.2682 n
C15 C16 1.41 n

loop_
_geom_contact_atom_site_label_1
_geom_contact_atom_site_label_2
_geom_contact_distance
_geom_contact_site_symmetry_2
_geom_contact_publ_flag
S1 O4 3.4084 . n
S1 O5 3.2338 1_565 n
S1 N2 3.1154 . n
O1 O5 2.6929 3_555 n
O1 O3 2.9089 7_555 n
O1 O6 3.1687 7_565 n
O3 N2 3.1381 . n
O3 C9 3.346 1_545 n
O3 C5 3.4113 3_565 n
O3 O1 2.9089 7_455 n
O4 S1 3.4084 . n
O4 N1 2.718 . n
O4 C3 3.0031 . n
O5 S1 3.2338 1_545 n
O5 C3 3.2026 1_545 n
O5 C6 3.2629 . n
O5 O1 2.6929 3_555 n
O6 O6 3.0742 3_575 n
O6 O1 3.1687 7_465 n
O7 N2 2.6905 . n
N1 O4 2.718 . n
N1 N2 3.2156 . n
N2 S1 3.1154 . n
N2 O3 3.1381 . n
N2 O7 2.6905 . n
N2 N1 3.2156 . n
N2 C11 3.3244 . n
C3 O4 3.0031 . n
C3 O5 3.2026 1_565 n
C4 C5 3.4246 3_565 n
C5 C7 3.2469 . n
C5 O3 3.4113 3_565 n
C5 C4 3.4246 3_565 n
C5 C5 3.1651 3_565 n
C6 O5 3.2629 . n
C6 C16 3.4676 5_545 n
C7 C5 3.2469 . n
C9 O3 3.3461 1_565 n
C9 C16 3.1722 . n
C10 C15 3.4529 1_565 n
C11 N2 3.3244 . n
C15 C10 3.4529 1_545 n
C16 C9 3.1722 . n
C16 C6 3.4676 5_455 n

loop_
_geom_torsion_atom_site_label_1
_geom_torsion_atom_site_label_2
_geom_torsion_atom_site_label_3
_geom_torsion_atom_site_label_4
_geom_torsion_site_symmetry_1
_geom_torsion
_geom_torsion_publ_flag
O1 Ca1 O4 C8 . 7.74 n
O1 Ca1 O4 C8 3_565 -164.78 n
O4 Ca1 O4 C8 3_565 101.64 n
O6 Ca1 O4 C8 5_545 -80.82 n
C3 S1 C1 C2 . 20.74 n
C3 S1 C1 C6 . 140.32 n
C3 S1 C1 C7 . -96.49 n
C1 S1 C3 C4 . 94.61 n
C1 S1 C3 N1 . -0.88 n
Ca1 O4 C8 O5 . 33.53 n
Ca1 O4 C8 C2 . -146.67 n
Ca1 O6 C9 N2 5_455 -169.99 n
Ca1 O6 C9 C10 5_455 9.61 n
C11 O7 C10 C9 . -82.43 n
C10 O7 C11 C16 . 9.99 n
C10 O7 C11 C12 . -173.98 n
C3 N1 C5 C4 . 7.7 n
C2 N1 C5 C4 . 137.88 n
C3 N1 C2 C8 . -83.24 n
C5 N1 C2 C8 . 156.12 n
C5 N1 C3 S1 . 110.5 n
C5 N1 C2 C1 . -79.37 n
C3 N1 C5 O3 . -168.97 n
C2 N1 C3 S1 . -24.57 n
C2 N1 C5 O3 . -38.79 n
C2 N1 C3 C4 . -142.82 n
C5 N1 C3 C4 . -7.75 n
C3 N1 C2 C1 . 41.27 n
C9 N2 C4 C5 . -90.01 n
C9 N2 C4 C3 . 174.17 n
C4 N2 C9 O6 . -4.92 n
C4 N2 C9 C10 . 175.44 n
C7 C1 C2 N1 . 81.33 n
C6 C1 C2 N1 . -151.24 n
C7 C1 C2 C8 . -155.49 n
S1 C1 C2 N1 . -35.55 n
S1 C1 C2 C8 . 87.63 n
C6 C1 C2 C8 . -28.06 n
C1 C2 C8 O4 . -85.28 n
C1 C2 C8 O5 . 94.53 n
N1 C2 C8 O4 . 34.06 n
N1 C2 C8 O5 . -146.13 n
S1 C3 C4 N2 . 14.15 n
S1 C3 C4 C5 . -98.71 n
N1 C3 C4 N2 . 119.63 n
N1 C3 C4 C5 . 6.78 n
N2 C4 C5 O3 . 51.97 n
C3 C4 C5 O3 . 169.4 n
C3 C4 C5 N1 . -7.23 n
N2 C4 C5 N1 . -124.66 n
O6 C9 C10 O7 . 155.12 n
N2 C9 C10 O7 . -25.26 n
O7 C11 C12 C13 . 179.64 n
C16 C11 C12 C13 . -4.15 n
O7 C11 C16 C15 . -176.96 n
C12 C11 C16 C15 . 7.11 n
C11 C12 C13 C14 . 1.42 n
C12 C13 C14 C15 . -2.17 n
C13 C14 C15 C16 . 5.92 n
C14 C15 C16 C11 . -8.33 n
